data_7248862
loop_
_publ_author_name
'Pisk, Jana'
'Vrdoljak, Vi\<snja'
'Mandari\'c, Mirna'
'Hrenar, Tomica'
'Agustin, Dominique'
'Rub\<ci\'c, Mirta'

_publ_section_title
;
 Impact of POM's coordination mode and Mo-hybrid constituents on the
 binding, stability, and catalytic properties of hybrid (pre)catalysts
;
_journal_issue 27
_journal_name_full 'RSC Advances'
_journal_page_first 19029
_journal_page_last 19040
_journal_paper_doi 10.1039/D4RA03563A
_journal_volume 14
_journal_year 2024
_chemical_formula_moiety 'Mo6 O19, 2(C14 H14 Mo N3 O6), 2(C3 H6 O)'
_chemical_formula_sum 'C34 H40 Mo8 N6 O33'
_chemical_formula_weight 1828.24
_chemical_name_systematic
'bis((aquo)-dioxo-(N-(2-oxy-3-methoxybenzylidene)nicotinylhydrazonato)-molybdenum(vi)) hexamolybdate acetone solvate'
_space_group_crystal_system triclinic
_space_group_IT_number 2
_space_group_name_Hall '-P 1'
_space_group_name_H-M_alt 'P -1'
_atom_sites_solution_hydrogens mixed
_atom_sites_solution_primary iterative
_audit_creation_date 2022-05-02
_audit_creation_method
;
Olex2 1.2
(compiled 2018.05.29 svn.r3508 for OlexSys, GUI svn.r5506)
;
_audit_update_record
;
2024-02-27 deposited with the CCDC.	2024-06-06 downloaded from the CCDC.
;
_cell_angle_alpha 108.527(4)
_cell_angle_beta 92.219(3)
_cell_angle_gamma 110.565(4)
_cell_formula_units_Z 1
_cell_length_a 10.1475(4)
_cell_length_b 10.3331(5)
_cell_length_c 14.6331(5)
_cell_measurement_reflns_used 2947
_cell_measurement_temperature 150(2)
_cell_measurement_theta_max 25.1540
_cell_measurement_theta_min 4.4020
_cell_volume 1342.45(11)
_computing_molecular_graphics 'Olex2 (Dolomanov et al., 2009)'
_computing_publication_material 'Olex2 (Dolomanov et al., 2009)'
_computing_structure_refinement 'ShelXL (Sheldrick, 2015)'
_computing_structure_solution 'olex2.solve (Bourhis et al., 2015)'
_diffrn_ambient_temperature 150.0
_diffrn_measured_fraction_theta_full 0.988
_diffrn_measured_fraction_theta_max 0.983
_diffrn_measurement_device 'four-circle diffractometer'
_diffrn_measurement_device_type 'Xcalibur, Sapphire3'
_diffrn_measurement_method '\w scans'
_diffrn_radiation_type MoK\a
_diffrn_radiation_wavelength 0.71073
_diffrn_reflns_av_R_equivalents 0.0540
_diffrn_reflns_av_unetI/netI 0.0874
_diffrn_reflns_Laue_measured_fraction_full 0.988
_diffrn_reflns_Laue_measured_fraction_max 0.983
_diffrn_reflns_limit_h_max 13
_diffrn_reflns_limit_h_min -13
_diffrn_reflns_limit_k_max 13
_diffrn_reflns_limit_k_min -14
_diffrn_reflns_limit_l_max 19
_diffrn_reflns_limit_l_min -19
_diffrn_reflns_number 17550
_diffrn_reflns_point_group_measured_fraction_full 0.988
_diffrn_reflns_point_group_measured_fraction_max 0.983
_diffrn_reflns_theta_full 25.242
_diffrn_reflns_theta_max 29.000
_diffrn_reflns_theta_min 3.977
_exptl_absorpt_coefficient_mu 1.907
_exptl_absorpt_correction_T_max 1.00000
_exptl_absorpt_correction_T_min 0.92906
_exptl_absorpt_correction_type multi-scan
_exptl_absorpt_process_details
;
CrysAlisPro 1.171.41.93a (Rigaku Oxford Diffraction, 2020)
Empirical absorption correction using spherical harmonics,
implemented in SCALE3 ABSPACK scaling algorithm.
;
_exptl_crystal_colour 'dark red'
_exptl_crystal_colour_modifier dark
_exptl_crystal_colour_primary red
_exptl_crystal_density_diffrn 2.261
_exptl_crystal_description plate
_exptl_crystal_F_000 886
_exptl_crystal_size_max 0.1
_exptl_crystal_size_mid 0.04
_exptl_crystal_size_min 0.03
_refine_diff_density_max 0.778
_refine_diff_density_min -0.571
_refine_diff_density_rms 0.122
_refine_ls_extinction_method none
_refine_ls_goodness_of_fit_ref 0.962
_refine_ls_hydrogen_treatment mixed
_refine_ls_matrix_type full
_refine_ls_number_parameters 376
_refine_ls_number_reflns 7018
_refine_ls_number_restraints 3
_refine_ls_restrained_S_all 0.962
_refine_ls_R_factor_all 0.1054
_refine_ls_R_factor_gt 0.0517
_refine_ls_shift/su_max 0.001
_refine_ls_shift/su_mean 0.000
_refine_ls_structure_factor_coef Fsqd
_refine_ls_weighting_details 'w=1/[\s^2^(Fo^2^)+(0.0361P)^2^] where P=(Fo^2^+2Fc^2^)/3'
_refine_ls_weighting_scheme calc
_refine_ls_wR_factor_gt 0.0789
_refine_ls_wR_factor_ref 0.0898
_reflns_Friedel_coverage 0.000
_reflns_number_gt 4379
_reflns_number_total 7018
_reflns_threshold_expression 'I > 2\s(I)'
_cod_data_source_file d4ra03563a2.cif
_cod_data_source_block 2Hw-2CH3COCH3
_cod_database_code 7248862
_shelx_shelxl_version_number 2018/3
_shelx_space_group_comment
;
The symmetry employed for this shelxl refinement is uniquely defined
by the following loop, which should always be used as a source of
symmetry information in preference to the above space-group names.
They are only intended as comments.
;
_shelx_estimated_absorpt_t_max 0.945
_shelx_estimated_absorpt_t_min 0.832
_olex2_refinement_description
;
1. Others
 Fixed Uiso: H7(0.044) H3(0.058) H3A(0.043) H13(0.053) H10(0.048) H5(0.049)
 H12(0.061) H14A(0.08) H14B(0.08) H14C(0.08) H11(0.066) H17A(0.096) H17B(0.096)
 H17C(0.096) H15A(0.154) H15B(0.154) H15C(0.154) H6A(0.051) H6B(0.051) H6(0.047)
 Fixed X: H7(0.434968) H3A(0.767833) H13(-0.004875) H10(-0.139395)
 H5(0.916918) H12(-0.241949) H14A(1.136023) H14B(0.996908) H14C(0.985292) H11(-
 0.422688) H17A(0.341548) H17B(0.347595) H17C(0.245302) H15A(0.523053)
 H15B(0.552492) H15C(0.651654) O11(1) H6(0.687405)
 Fixed Y: H7(0.160398) H3A(0.220495) H13(0.048573) H10(-0.059644) H5(0.330678)
 H12(-0.03911) H14A(0.355886) H14B(0.388645) H14C(0.221772) H11(-0.143816)
 H17A(0.443788) H17B(0.597827) H17C(0.52333) H15A(0.447752) H15B(0.53078)
 H15C(0.605228) O11(0.5) H6(0.260371)
 Fixed Z: H7(0.18402) H3A(0.49658) H13(0.102109) H10(0.332851) H5(0.268133)
 H12(0.028271) H14A(0.543041) H14B(0.570404) H14C(0.522537) H11(0.105587)
 H17A(0.33854) H17B(0.41373) H17C(0.309641) H15A(0.268916) H15B(0.191774)
 H15C(0.297065) O11(0) H6(0.192696)
;
_olex2_submission_special_instructions 'No special instructions were received'

loop_
_space_group_symop_operation_xyz
'x, y, z'
'-x, -y, -z'

loop_
_atom_site_label
_atom_site_type_symbol
_atom_site_fract_x
_atom_site_fract_y
_atom_site_fract_z
_atom_site_U_iso_or_equiv
_atom_site_adp_type
_atom_site_occupancy
_atom_site_site_symmetry_order
_atom_site_calc_flag
_atom_site_refinement_flags_posn
_atom_site_refinement_flags_adp
_atom_site_refinement_flags_occupancy
_atom_site_disorder_assembly
_atom_site_disorder_group
O17 O 1.1179(4) 0.7417(3) 0.1586(2) 0.0396(8) Uani 1 1 d . . . . .
O5 O 1.0034(4) 0.3265(4) 0.4280(3) 0.0509(10) Uani 1 1 d . . . . .
O7 O 0.4730(4) 0.7410(4) 0.2997(3) 0.0505(10) Uani 1 1 d . . . . .
C9 C -0.0485(5) 0.0003(5) 0.2241(3) 0.0333(11) Uani 1 1 d . . . . .
C4 C 0.8638(6) 0.2835(5) 0.3904(4) 0.0386(12) Uani 1 1 d . . . . .
C7 C 0.4445(6) 0.1608(5) 0.2490(3) 0.0366(12) Uani 1 1 d . . . . .
H7 H 0.434968 0.160398 0.184020 0.044 Uiso 1 1 calc R . . . .
N3 N -0.2932(5) -0.1081(5) 0.2248(4) 0.0484(12) Uani 1 1 d D . . . .
H3 H -0.360(4) -0.164(5) 0.244(4) 0.058 Uiso 1 1 d DR . . . .
C3 C 0.7504(6) 0.2295(5) 0.4351(3) 0.0357(12) Uani 1 1 d . . . . .
H3A H 0.767833 0.220495 0.496580 0.043 Uiso 1 1 calc R . . . .
C13 C -0.0798(6) 0.0075(6) 0.1340(4) 0.0442(14) Uani 1 1 d . . . . .
H13 H -0.004875 0.048573 0.102109 0.053 Uiso 1 1 calc R . . . .
C10 C -0.1589(6) -0.0568(5) 0.2696(4) 0.0400(13) Uani 1 1 d . . . . .
H10 H -0.139395 -0.059644 0.332851 0.048 Uiso 1 1 calc R . . . .
C5 C 0.8389(6) 0.2946(5) 0.2993(4) 0.0407(13) Uani 1 1 d . . . . .
H5 H 0.916918 0.330678 0.268133 0.049 Uiso 1 1 calc R . . . .
C12 C -0.2196(7) -0.0447(6) 0.0902(4) 0.0510(15) Uani 1 1 d . . . . .
H12 H -0.241949 -0.039110 0.028271 0.061 Uiso 1 1 calc R . . . .
C14 C 1.0327(6) 0.3229(6) 0.5235(4) 0.0532(15) Uani 1 1 d . . . . .
H14A H 1.136023 0.355886 0.543041 0.080 Uiso 1 1 calc R . . . .
H14B H 0.996908 0.388645 0.570404 0.080 Uiso 1 1 calc R . . . .
H14C H 0.985292 0.221772 0.522537 0.080 Uiso 1 1 calc R . . . .
C11 C -0.3258(7) -0.1046(6) 0.1362(4) 0.0553(16) Uani 1 1 d . . . . .
H11 H -0.422688 -0.143816 0.105587 0.066 Uiso 1 1 calc R . . . .
C17 C 0.3373(7) 0.5394(6) 0.3445(4) 0.0640(18) Uani 1 1 d . . . . .
H17A H 0.341548 0.443788 0.338540 0.096 Uiso 1 1 calc R . . . .
H17B H 0.347595 0.597827 0.413730 0.096 Uiso 1 1 calc R . . . .
H17C H 0.245302 0.523330 0.309641 0.096 Uiso 1 1 calc R . . . .
C16 C 0.4551(6) 0.6202(7) 0.3014(4) 0.0523(15) Uani 1 1 d . . . . .
C15 C 0.5543(8) 0.5443(8) 0.2613(7) 0.102(3) Uani 1 1 d . . . . .
H15A H 0.523053 0.447752 0.268916 0.154 Uiso 1 1 calc R . . . .
H15B H 0.552492 0.530780 0.191774 0.154 Uiso 1 1 calc R . . . .
H15C H 0.651654 0.605228 0.297065 0.154 Uiso 1 1 calc R . . . .
Mo4 Mo 0.94045(5) 0.58198(5) 0.15265(3) 0.03688(12) Uani 1 1 d . . . . .
Mo1 Mo 0.31362(5) 0.12408(5) 0.43822(3) 0.03576(12) Uani 1 1 d . . . . .
Mo3 Mo 1.14172(5) 0.40153(5) 0.06048(3) 0.04069(13) Uani 1 1 d . . . . .
Mo2 Mo 0.80471(5) 0.27786(5) -0.03904(3) 0.03992(13) Uani 1 1 d . . . . .
N2 N 0.2024(5) 0.0892(4) 0.2272(3) 0.0378(10) Uani 1 1 d . . . . .
O14 O 1.0631(4) 0.4787(4) 0.1705(2) 0.0427(9) Uani 1 1 d . . . . .
O2 O 0.1154(4) 0.0461(3) 0.3628(2) 0.0379(8) Uani 1 1 d . . . . .
O10 O 0.7933(4) 0.3912(4) 0.0910(2) 0.0426(9) Uani 1 1 d . . . . .
O4 O 0.2627(4) 0.0654(4) 0.5324(2) 0.0486(10) Uani 1 1 d . . . . .
O11 O 1.000000 0.500000 0.000000 0.0291(10) Uani 1 2 d S T P . .
O1 O 0.5061(4) 0.1321(4) 0.4370(2) 0.0412(9) Uani 1 1 d . . . . .
O9 O 0.9484(4) 0.2365(4) 0.0127(2) 0.0441(9) Uani 1 1 d . . . . .
O12 O 0.8461(4) 0.6544(4) 0.0788(2) 0.0399(9) Uani 1 1 d . . . . .
O16 O 1.2732(4) 0.5916(4) 0.0785(2) 0.0419(9) Uani 1 1 d . . . . .
C8 C 0.0982(6) 0.0500(5) 0.2737(3) 0.0342(11) Uani 1 1 d . . . . .
N1 N 0.3310(5) 0.1249(4) 0.2860(3) 0.0348(10) Uani 1 1 d . . . . .
C2 C 0.6123(6) 0.1886(5) 0.3916(3) 0.0342(12) Uani 1 1 d . . . . .
O6 O 0.2723(4) -0.1270(4) 0.3512(3) 0.0422(9) Uani 1 1 d D . . . .
H6A H 0.345(4) -0.142(6) 0.346(4) 0.051 Uiso 1 1 d DR . . . .
H6B H 0.227(5) -0.163(5) 0.296(2) 0.051 Uiso 1 1 d DR . . . .
O13 O 0.9025(4) 0.6432(4) 0.2649(2) 0.0520(10) Uani 1 1 d . . . . .
C1 C 0.5848(6) 0.2015(5) 0.2990(3) 0.0342(11) Uani 1 1 d . . . . .
O8 O 0.6578(4) 0.1226(4) -0.0669(3) 0.0569(11) Uani 1 1 d . . . . .
O15 O 1.2387(4) 0.3220(4) 0.1004(3) 0.0581(11) Uani 1 1 d . . . . .
C6 C 0.7028(6) 0.2535(5) 0.2552(4) 0.0388(13) Uani 1 1 d . . . . .
H6 H 0.687405 0.260371 0.192696 0.047 Uiso 1 1 calc R . . . .
O3 O 0.3480(4) 0.3059(4) 0.4806(3) 0.0532(10) Uani 1 1 d . . . . .

loop_
_atom_site_aniso_label
_atom_site_aniso_U_11
_atom_site_aniso_U_22
_atom_site_aniso_U_33
_atom_site_aniso_U_23
_atom_site_aniso_U_13
_atom_site_aniso_U_12
O17 0.041(2) 0.041(2) 0.0289(17) 0.0071(15) 0.0003(16) 0.0107(17)
O5 0.041(2) 0.064(2) 0.051(2) 0.0251(19) 0.011(2) 0.019(2)
O7 0.048(3) 0.048(2) 0.054(2) 0.0130(19) 0.006(2) 0.021(2)
C9 0.037(3) 0.033(3) 0.036(3) 0.015(2) 0.009(2) 0.018(2)
C4 0.045(3) 0.032(3) 0.039(3) 0.012(2) 0.005(3) 0.015(2)
C7 0.049(3) 0.035(3) 0.027(2) 0.018(2) 0.012(2) 0.012(2)
N3 0.040(3) 0.050(3) 0.059(3) 0.023(2) 0.017(3) 0.018(2)
C3 0.040(3) 0.039(3) 0.030(2) 0.015(2) 0.008(2) 0.015(2)
C13 0.053(4) 0.047(3) 0.040(3) 0.016(2) 0.006(3) 0.027(3)
C10 0.040(3) 0.041(3) 0.039(3) 0.012(2) -0.001(3) 0.018(3)
C5 0.040(3) 0.044(3) 0.044(3) 0.023(2) 0.020(3) 0.015(3)
C12 0.062(4) 0.054(4) 0.042(3) 0.016(3) -0.001(3) 0.030(3)
C14 0.046(4) 0.064(4) 0.047(3) 0.017(3) 0.005(3) 0.020(3)
C11 0.052(4) 0.062(4) 0.054(4) 0.015(3) -0.007(3) 0.031(3)
C17 0.074(5) 0.059(4) 0.052(4) 0.019(3) 0.008(4) 0.019(4)
C16 0.040(4) 0.056(4) 0.043(3) 0.000(3) -0.008(3) 0.014(3)
C15 0.063(5) 0.089(6) 0.166(9) 0.040(6) 0.035(6) 0.044(5)
Mo4 0.0424(3) 0.0442(3) 0.0251(2) 0.01381(19) 0.0086(2) 0.0162(2)
Mo1 0.0385(3) 0.0425(3) 0.0281(2) 0.01640(19) 0.0085(2) 0.0138(2)
Mo3 0.0485(3) 0.0495(3) 0.0340(2) 0.0198(2) 0.0055(2) 0.0259(2)
Mo2 0.0396(3) 0.0370(3) 0.0355(2) 0.01346(19) 0.0059(2) 0.0053(2)
N2 0.038(3) 0.046(3) 0.035(2) 0.021(2) 0.006(2) 0.017(2)
O14 0.051(2) 0.057(2) 0.0276(17) 0.0211(16) 0.0031(17) 0.0241(19)
O2 0.037(2) 0.046(2) 0.0350(18) 0.0203(16) 0.0066(16) 0.0148(17)
O10 0.039(2) 0.054(2) 0.0363(18) 0.0240(17) 0.0142(17) 0.0116(18)
O4 0.053(3) 0.066(2) 0.0304(18) 0.0235(17) 0.0144(18) 0.021(2)
O11 0.037(3) 0.031(2) 0.019(2) 0.0087(18) 0.001(2) 0.013(2)
O1 0.036(2) 0.061(2) 0.0366(18) 0.0314(17) 0.0111(17) 0.0174(18)
O9 0.057(3) 0.040(2) 0.042(2) 0.0215(16) 0.0099(18) 0.0186(18)
O12 0.044(2) 0.052(2) 0.0328(18) 0.0161(16) 0.0088(17) 0.0267(18)
O16 0.038(2) 0.049(2) 0.0352(18) 0.0143(16) -0.0027(17) 0.0144(18)
C8 0.045(3) 0.033(3) 0.032(2) 0.018(2) 0.009(2) 0.018(2)
N1 0.036(3) 0.039(2) 0.030(2) 0.0174(18) 0.004(2) 0.011(2)
C2 0.043(3) 0.036(3) 0.030(2) 0.017(2) 0.013(2) 0.018(2)
O6 0.044(3) 0.048(2) 0.0356(19) 0.0120(17) 0.0015(19) 0.021(2)
O13 0.062(3) 0.068(3) 0.0265(18) 0.0155(17) 0.0124(18) 0.026(2)
C1 0.038(3) 0.037(3) 0.031(2) 0.016(2) 0.006(2) 0.014(2)
O8 0.052(3) 0.047(2) 0.054(2) 0.0111(19) 0.007(2) 0.0055(19)
O15 0.071(3) 0.072(3) 0.051(2) 0.029(2) 0.004(2) 0.045(2)
C6 0.046(4) 0.040(3) 0.035(3) 0.020(2) 0.009(3) 0.016(3)
O3 0.055(3) 0.051(2) 0.050(2) 0.0165(18) 0.004(2) 0.019(2)

loop_
_atom_type_symbol
_atom_type_description
_atom_type_scat_dispersion_real
_atom_type_scat_dispersion_imag
_atom_type_scat_source
C C 0.0033 0.0016 'International Tables Vol C Tables 4.2.6.8 and 6.1.1.4'
H H 0.0000 0.0000 'International Tables Vol C Tables 4.2.6.8 and 6.1.1.4'
Mo Mo -1.6832 0.6857 'International Tables Vol C Tables 4.2.6.8 and 6.1.1.4'
N N 0.0061 0.0033 'International Tables Vol C Tables 4.2.6.8 and 6.1.1.4'
O O 0.0106 0.0060 'International Tables Vol C Tables 4.2.6.8 and 6.1.1.4'

loop_
_geom_angle_atom_site_label_1
_geom_angle_atom_site_label_2
_geom_angle_atom_site_label_3
_geom_angle
_geom_angle_site_symmetry_1
_geom_angle_site_symmetry_3
_geom_angle_publ_flag
Mo2 O17 Mo4 115.99(15) 2_765 . ?
C4 O5 C14 116.6(4) . . ?
C13 C9 C8 122.7(5) . . ?
C10 C9 C13 118.9(5) . . ?
C10 C9 C8 118.3(4) . . ?
O5 C4 C3 124.7(5) . . ?
O5 C4 C5 115.3(5) . . ?
C3 C4 C5 120.0(5) . . ?
N1 C7 H7 117.9 . . ?
N1 C7 C1 124.2(4) . . ?
C1 C7 H7 117.9 . . ?
C10 N3 H3 120(4) . . ?
C10 N3 C11 122.2(5) . . ?
C11 N3 H3 116(4) . . ?
C4 C3 H3A 119.6 . . ?
C2 C3 C4 120.7(5) . . ?
C2 C3 H3A 119.6 . . ?
C9 C13 H13 120.1 . . ?
C12 C13 C9 119.9(6) . . ?
C12 C13 H13 120.1 . . ?
C9 C10 H10 120.1 . . ?
N3 C10 C9 119.7(5) . . ?
N3 C10 H10 120.1 . . ?
C4 C5 H5 120.0 . . ?
C6 C5 C4 119.9(5) . . ?
C6 C5 H5 120.0 . . ?
C13 C12 H12 120.3 . . ?
C11 C12 C13 119.5(5) . . ?
C11 C12 H12 120.3 . . ?
O5 C14 H14A 109.5 . . ?
O5 C14 H14B 109.5 . . ?
O5 C14 H14C 109.5 . . ?
H14A C14 H14B 109.5 . . ?
H14A C14 H14C 109.5 . . ?
H14B C14 H14C 109.5 . . ?
N3 C11 C12 119.8(6) . . ?
N3 C11 H11 120.1 . . ?
C12 C11 H11 120.1 . . ?
H17A C17 H17B 109.5 . . ?
H17A C17 H17C 109.5 . . ?
H17B C17 H17C 109.5 . . ?
C16 C17 H17A 109.5 . . ?
C16 C17 H17B 109.5 . . ?
C16 C17 H17C 109.5 . . ?
O7 C16 C17 122.3(6) . . ?
O7 C16 C15 121.1(6) . . ?
C17 C16 C15 116.5(6) . . ?
C16 C15 H15A 109.5 . . ?
C16 C15 H15B 109.5 . . ?
C16 C15 H15C 109.5 . . ?
H15A C15 H15B 109.5 . . ?
H15A C15 H15C 109.5 . . ?
H15B C15 H15C 109.5 . . ?
O17 Mo4 O14 85.09(15) . . ?
O17 Mo4 O11 76.76(9) . . ?
O14 Mo4 O11 76.15(9) . . ?
O10 Mo4 O17 153.43(14) . . ?
O10 Mo4 O14 86.49(15) . . ?
O10 Mo4 O11 76.77(10) . . ?
O12 Mo4 O17 88.10(14) . . ?
O12 Mo4 O14 153.70(13) . . ?
O12 Mo4 O10 88.39(15) . . ?
O12 Mo4 O11 77.56(10) . . ?
O13 Mo4 O17 101.93(16) . . ?
O13 Mo4 O14 102.61(16) . . ?
O13 Mo4 O10 104.48(16) . . ?
O13 Mo4 O11 178.24(13) . . ?
O13 Mo4 O12 103.65(16) . . ?
O2 Mo1 N1 71.67(14) . . ?
O2 Mo1 O6 77.46(13) . . ?
O4 Mo1 O2 95.74(16) . . ?
O4 Mo1 O1 104.06(16) . . ?
O4 Mo1 N1 161.05(16) . . ?
O4 Mo1 O6 84.84(15) . . ?
O1 Mo1 O2 147.31(14) . . ?
O1 Mo1 N1 82.00(14) . . ?
O1 Mo1 O6 78.70(14) . . ?
N1 Mo1 O6 78.71(13) . . ?
O3 Mo1 O2 100.14(16) . . ?
O3 Mo1 O4 105.37(18) . . ?
O3 Mo1 O1 99.35(17) . . ?
O3 Mo1 N1 91.05(16) . . ?
O3 Mo1 O6 169.74(16) . . ?
O14 Mo3 O11 77.04(10) . . ?
O14 Mo3 O9 85.47(15) . . ?
O14 Mo3 O12 152.75(14) . 2_765 ?
O9 Mo3 O11 75.25(9) . . ?
O12 Mo3 O11 76.12(9) 2_765 . ?
O12 Mo3 O9 83.27(14) 2_765 . ?
O16 Mo3 O14 90.72(15) . . ?
O16 Mo3 O11 78.20(10) . . ?
O16 Mo3 O9 153.36(14) . . ?
O16 Mo3 O12 88.39(14) . 2_765 ?
O15 Mo3 O14 104.13(16) . . ?
O15 Mo3 O11 177.16(14) . . ?
O15 Mo3 O9 102.20(17) . . ?
O15 Mo3 O12 102.47(16) . 2_765 ?
O15 Mo3 O16 104.30(18) . . ?
O17 Mo2 O11 76.71(10) 2_765 . ?
O17 Mo2 O16 84.55(14) 2_765 2_765 ?
O10 Mo2 O17 152.24(14) . 2_765 ?
O10 Mo2 O11 76.02(10) . . ?
O10 Mo2 O16 83.90(14) . 2_765 ?
O9 Mo2 O17 89.75(15) . 2_765 ?
O9 Mo2 O10 89.57(15) . . ?
O9 Mo2 O11 77.97(11) . . ?
O9 Mo2 O16 153.81(14) . 2_765 ?
O16 Mo2 O11 75.84(10) 2_765 . ?
O8 Mo2 O17 104.38(16) . 2_765 ?
O8 Mo2 O10 102.60(16) . . ?
O8 Mo2 O11 176.85(14) . . ?
O8 Mo2 O9 104.93(17) . . ?
O8 Mo2 O16 101.25(17) . 2_765 ?
C8 N2 N1 109.0(4) . . ?
Mo3 O14 Mo4 116.52(15) . . ?
C8 O2 Mo1 119.4(3) . . ?
Mo4 O10 Mo2 117.39(17) . . ?
Mo4 O11 Mo4 180.0 2_765 . ?
Mo4 O11 Mo3 90.189(16) 2_765 2_765 ?
Mo4 O11 Mo3 89.810(16) . 2_765 ?
Mo4 O11 Mo3 90.189(16) . . ?
Mo4 O11 Mo3 89.812(16) 2_765 . ?
Mo4 O11 Mo2 89.782(17) 2_765 2_765 ?
Mo4 O11 Mo2 90.218(17) 2_765 . ?
Mo4 O11 Mo2 90.218(17) . 2_765 ?
Mo4 O11 Mo2 89.782(17) . . ?
Mo3 O11 Mo3 180.0 . 2_765 ?
Mo3 O11 Mo2 90.089(18) 2_765 2_765 ?
Mo3 O11 Mo2 90.088(18) . . ?
Mo3 O11 Mo2 89.911(18) 2_765 . ?
Mo3 O11 Mo2 89.911(18) . 2_765 ?
Mo2 O11 Mo2 180.0 2_765 . ?
C2 O1 Mo1 134.2(3) . . ?
Mo2 O9 Mo3 116.67(16) . . ?
Mo4 O12 Mo3 116.33(16) . 2_765 ?
Mo3 O16 Mo2 116.02(17) . 2_765 ?
N2 C8 C9 118.7(4) . . ?
N2 C8 O2 123.9(5) . . ?
O2 C8 C9 117.3(5) . . ?
C7 N1 Mo1 127.7(3) . . ?
C7 N1 N2 116.8(4) . . ?
N2 N1 Mo1 115.4(3) . . ?
C3 C2 C1 120.1(5) . . ?
O1 C2 C3 118.0(4) . . ?
O1 C2 C1 121.8(5) . . ?
Mo1 O6 H6A 113(4) . . ?
Mo1 O6 H6B 116(4) . . ?
H6A O6 H6B 106(6) . . ?
C7 C1 C2 123.5(5) . . ?
C6 C1 C7 119.3(4) . . ?
C6 C1 C2 117.3(5) . . ?
C5 C6 C1 122.0(5) . . ?
C5 C6 H6 119.0 . . ?
C1 C6 H6 119.0 . . ?

loop_
_geom_bond_atom_site_label_1
_geom_bond_atom_site_label_2
_geom_bond_distance
_geom_bond_site_symmetry_2
_geom_bond_publ_flag
O17 Mo4 1.945(3) . ?
O17 Mo2 1.927(3) 2_765 ?
O5 C4 1.360(6) . ?
O5 C14 1.433(6) . ?
O7 C16 1.206(6) . ?
C9 C13 1.376(6) . ?
C9 C10 1.375(7) . ?
C9 C8 1.466(7) . ?
C4 C3 1.379(7) . ?
C4 C5 1.395(7) . ?
C7 H7 0.9500 . ?
C7 N1 1.278(6) . ?
C7 C1 1.429(7) . ?
N3 H3 0.844(19) . ?
N3 C10 1.331(7) . ?
N3 C11 1.340(7) . ?
C3 H3A 0.9500 . ?
C3 C2 1.375(7) . ?
C13 H13 0.9500 . ?
C13 C12 1.374(8) . ?
C10 H10 0.9500 . ?
C5 H5 0.9500 . ?
C5 C6 1.360(7) . ?
C12 H12 0.9500 . ?
C12 C11 1.359(8) . ?
C14 H14A 0.9800 . ?
C14 H14B 0.9800 . ?
C14 H14C 0.9800 . ?
C11 H11 0.9500 . ?
C17 H17A 0.9800 . ?
C17 H17B 0.9800 . ?
C17 H17C 0.9800 . ?
C17 C16 1.488(8) . ?
C16 C15 1.510(9) . ?
C15 H15A 0.9800 . ?
C15 H15B 0.9800 . ?
C15 H15C 0.9800 . ?
Mo4 O14 1.960(3) . ?
Mo4 O10 1.904(3) . ?
Mo4 O11 2.3095(4) . ?
Mo4 O12 1.893(3) . ?
Mo4 O13 1.675(3) . ?
Mo1 O2 2.009(3) . ?
Mo1 O4 1.702(3) . ?
Mo1 O1 1.926(4) . ?
Mo1 N1 2.243(4) . ?
Mo1 O6 2.371(4) . ?
Mo1 O3 1.679(4) . ?
Mo3 O14 1.896(3) . ?
Mo3 O11 2.3213(4) . ?
Mo3 O9 2.008(4) . ?
Mo3 O12 1.955(3) 2_765 ?
Mo3 O16 1.874(3) . ?
Mo3 O15 1.677(3) . ?
Mo2 O10 1.924(3) . ?
Mo2 O11 2.3250(5) . ?
Mo2 O9 1.854(4) . ?
Mo2 O16 1.996(3) 2_765 ?
Mo2 O8 1.679(4) . ?
N2 C8 1.295(6) . ?
N2 N1 1.398(5) . ?
O2 C8 1.324(5) . ?
O1 C2 1.343(6) . ?
C2 C1 1.429(6) . ?
O6 H6A 0.807(19) . ?
O6 H6B 0.815(19) . ?
C1 C6 1.401(7) . ?
C6 H6 0.9500 . ?

loop_
_geom_torsion_atom_site_label_1
_geom_torsion_atom_site_label_2
_geom_torsion_atom_site_label_3
_geom_torsion_atom_site_label_4
_geom_torsion
_geom_torsion_site_symmetry_1
_geom_torsion_site_symmetry_2
_geom_torsion_site_symmetry_3
_geom_torsion_site_symmetry_4
_geom_torsion_publ_flag
O17 Mo4 O12 Mo3 80.63(19) . . . 2_765 ?
O17 Mo2 O9 Mo3 77.68(19) 2_765 . . . ?
O5 C4 C3 C2 -180.0(4) . . . . ?
O5 C4 C5 C6 179.6(4) . . . . ?
C9 C13 C12 C11 -0.7(8) . . . . ?
C4 C3 C2 O1 177.8(4) . . . . ?
C4 C3 C2 C1 0.1(7) . . . . ?
C4 C5 C6 C1 0.8(8) . . . . ?
C7 C1 C6 C5 179.7(5) . . . . ?
C3 C4 C5 C6 0.7(7) . . . . ?
C3 C2 C1 C7 179.7(4) . . . . ?
C3 C2 C1 C6 1.4(7) . . . . ?
C13 C9 C10 N3 2.1(7) . . . . ?
C13 C9 C8 N2 -6.8(7) . . . . ?
C13 C9 C8 O2 176.0(4) . . . . ?
C13 C12 C11 N3 1.9(8) . . . . ?
C10 C9 C13 C12 -1.3(7) . . . . ?
C10 C9 C8 N2 172.8(4) . . . . ?
C10 C9 C8 O2 -4.5(6) . . . . ?
C10 N3 C11 C12 -1.2(8) . . . . ?
C5 C4 C3 C2 -1.2(7) . . . . ?
C14 O5 C4 C3 -4.0(7) . . . . ?
C14 O5 C4 C5 177.2(4) . . . . ?
C11 N3 C10 C9 -0.9(8) . . . . ?
Mo1 O2 C8 C9 -176.3(3) . . . . ?
Mo1 O2 C8 N2 6.6(6) . . . . ?
Mo1 O1 C2 C3 153.5(4) . . . . ?
Mo1 O1 C2 C1 -28.8(7) . . . . ?
O14 Mo4 O12 Mo3 5.7(4) . . . 2_765 ?
O14 Mo3 O16 Mo2 -74.93(18) . . . 2_765 ?
O10 Mo4 O12 Mo3 -73.04(19) . . . 2_765 ?
O10 Mo2 O9 Mo3 -74.57(19) . . . . ?
O11 Mo4 O12 Mo3 3.76(14) . . . 2_765 ?
O11 Mo3 O14 Mo4 -2.64(14) . . . . ?
O11 Mo3 O16 Mo2 1.67(13) . . . 2_765 ?
O11 Mo2 O9 Mo3 1.22(14) . . . . ?
O1 C2 C1 C7 2.1(7) . . . . ?
O1 C2 C1 C6 -176.2(4) . . . . ?
O9 Mo3 O14 Mo4 -78.53(19) . . . . ?
O9 Mo3 O16 Mo2 6.4(4) . . . 2_765 ?
O12 Mo3 O14 Mo4 -12.8(4) 2_765 . . . ?
O12 Mo3 O16 Mo2 77.83(18) 2_765 . . 2_765 ?
O16 Mo3 O14 Mo4 75.08(19) . . . . ?
O16 Mo2 O9 Mo3 0.6(4) 2_765 . . . ?
C8 C9 C13 C12 178.2(5) . . . . ?
C8 C9 C10 N3 -177.4(4) . . . . ?
C8 N2 N1 C7 177.5(4) . . . . ?
C8 N2 N1 Mo1 -5.8(5) . . . . ?
N1 C7 C1 C2 8.2(8) . . . . ?
N1 C7 C1 C6 -173.4(5) . . . . ?
N1 N2 C8 C9 -177.0(4) . . . . ?
N1 N2 C8 O2 0.1(6) . . . . ?
C2 C1 C6 C5 -1.9(7) . . . . ?
O13 Mo4 O12 Mo3 -177.6(2) . . . 2_765 ?
C1 C7 N1 Mo1 3.2(7) . . . . ?
C1 C7 N1 N2 179.5(4) . . . . ?
O8 Mo2 O9 Mo3 -177.49(18) . . . . ?
O15 Mo3 O14 Mo4 -180.0(2) . . . . ?
O15 Mo3 O16 Mo2 -179.72(18) . . . 2_765 ?
